data_1557717
loop_
_publ_author_name
'Carrasco, Ana C.'
'Rodr\'iguez-Fanjul, Vanessa'
'Habtemariam, Abraha'
'Pizarro, Ana M.'

_publ_section_title
;
 Structurally Strained Half-Sandwich Iridium(III) Complexes As Highly
 Potent Anticancer Agents.
;
_journal_name_full 'Journal of medicinal chemistry'
_journal_paper_doi 10.1021/acs.jmedchem.9b02000
_journal_year 2020
_chemical_formula_sum 'C27.75 H28.75 Cl2.25 F6 Ir N2 P'
_chemical_formula_weight 807.21
_chemical_name_common ACC_73_150K
_space_group_crystal_system triclinic
_space_group_IT_number 2
_space_group_name_Hall '-P 1'
_space_group_name_H-M_alt 'P -1'
_atom_sites_solution_hydrogens geom
_cell_angle_alpha 81.1829(16)
_cell_angle_beta 82.9683(14)
_cell_angle_gamma 87.8789(15)
_cell_formula_units_Z 2
_cell_length_a 8.8214(2)
_cell_length_b 12.8110(4)
_cell_length_c 13.5282(4)
_cell_measurement_reflns_used 9949
_cell_measurement_temperature 150.(2)
_cell_measurement_theta_max 25.6134
_cell_measurement_theta_min 2.6314
_cell_volume 1499.15(7)
_computing_cell_refinement 'Bruker SAINT'
_computing_data_collection 'Bruker APEX2'
_computing_data_reduction 'Bruker SAINT'
_computing_molecular_graphics 'Bruker SHELXTL'
_computing_publication_material 'Bruker SHELXTL'
_computing_structure_refinement 'SHELXL-2014 (Sheldrick 2014)'
_computing_structure_solution 'SHELXS-97 (Sheldrick 2008)'
_diffrn_ambient_temperature 150.(2)
_diffrn_detector_area_resol_mean 8.3333
_diffrn_measured_fraction_theta_full 1.000
_diffrn_measured_fraction_theta_max 1.000
_diffrn_measurement_device_type 'Bruker Kappa Apex II'
_diffrn_measurement_method '\f and \w scans'
_diffrn_radiation_type 'Mo K\a'
_diffrn_radiation_wavelength 0.71073
_diffrn_reflns_av_R_equivalents 0.0540
_diffrn_reflns_av_unetI/netI 0.0298
_diffrn_reflns_limit_h_max 10
_diffrn_reflns_limit_h_min -10
_diffrn_reflns_limit_k_max 15
_diffrn_reflns_limit_k_min -15
_diffrn_reflns_limit_l_max 16
_diffrn_reflns_limit_l_min -16
_diffrn_reflns_number 51300
_diffrn_reflns_theta_full 25.35
_diffrn_reflns_theta_max 25.35
_diffrn_reflns_theta_min 1.53
_exptl_absorpt_coefficient_mu 4.765
_exptl_absorpt_correction_T_max 0.61
_exptl_absorpt_correction_T_min 0.52
_exptl_absorpt_correction_type multi-scan
_exptl_absorpt_process_details sadabs
_exptl_crystal_colour 'clear intense yellow'
_exptl_crystal_density_diffrn 1.788
_exptl_crystal_density_method 'not measured'
_exptl_crystal_description prismatic
_exptl_crystal_F_000 787
_exptl_crystal_size_max 0.163
_exptl_crystal_size_mid 0.130
_exptl_crystal_size_min 0.116
_refine_diff_density_max 2.779
_refine_diff_density_min -1.886
_refine_ls_extinction_method none
_refine_ls_goodness_of_fit_ref 1.139
_refine_ls_hydrogen_treatment constr
_refine_ls_matrix_type full
_refine_ls_number_parameters 375
_refine_ls_number_reflns 5499
_refine_ls_number_restraints 0
_refine_ls_restrained_S_all 1.139
_refine_ls_R_factor_all 0.0426
_refine_ls_R_factor_gt 0.0380
_refine_ls_shift/su_max 0.001
_refine_ls_shift/su_mean 0.000
_refine_ls_structure_factor_coef Fsqd
_refine_ls_weighting_details 'w=1/[\s^2^(Fo^2^)+(0.0648P)^2^+12.4114P] where P=(Fo^2^+2Fc^2^)/3'
_refine_ls_weighting_scheme calc
_refine_ls_wR_factor_gt 0.1055
_refine_ls_wR_factor_ref 0.1227
_reflns_number_gt 5195
_reflns_number_total 5499
_reflns_threshold_expression 'I > 2\s(I)'
_cod_data_source_file jm9b02000_si_004.cif
_cod_data_source_block 02559AnaMPizarro
_cod_database_code 1557717

loop_
_space_group_symop_operation_xyz
'x, y, z'
'-x, -y, -z'

loop_
_atom_site_type_symbol
_atom_site_label
_atom_site_fract_x
_atom_site_fract_y
_atom_site_fract_z
_atom_site_U_iso_or_equiv
_atom_site_adp_type
_atom_site_calc_flag
_atom_site_refinement_flags_adp
_atom_site_refinement_flags_occupancy
_atom_site_refinement_flags_posn
_atom_site_occupancy
_atom_site_disorder_assembly
_atom_site_disorder_group
C C1 0.1521(9) 0.1028(6) 0.7854(6) 0.0254(17) Uani d . . . 1 . .
C C2 -0.0129(9) 0.0955(6) 0.7990(6) 0.0242(16) Uani d . . . 1 . .
C C3 -0.0654(9) 0.1191(5) 0.8992(5) 0.0215(15) Uani d . . . 1 . .
C C4 0.0678(9) 0.1413(6) 0.9451(6) 0.0225(15) Uani d . . . 1 . .
C C5 0.2055(9) 0.1274(6) 0.8747(6) 0.0232(16) Uani d . . . 1 . .
C C6 0.2473(11) 0.1051(7) 0.6841(6) 0.0336(19) Uani d . . . 1 . .
H H6A 0.2199 0.0448 0.6523 0.04 Uiso calc U . R 1 . .
H H6B 0.3567 0.0971 0.694 0.04 Uiso calc U . R 1 . .
C C7 0.2226(9) 0.2077(6) 0.6143(6) 0.0234(16) Uani d . . . 1 . .
C C8 0.2765(10) 0.2180(7) 0.5127(6) 0.0331(19) Uani d . . . 1 . .
H H8 0.3257 0.1599 0.4851 0.04 Uiso calc U . R 1 . .
C C9 0.2580(11) 0.3129(8) 0.4525(6) 0.040(2) Uani d . . . 1 . .
H H9 0.2947 0.3209 0.3828 0.048 Uiso calc U . R 1 . .
C C10 0.1862(11) 0.3965(7) 0.4932(6) 0.035(2) Uani d . . . 1 . .
H H10 0.1731 0.4626 0.4522 0.042 Uiso calc U . R 1 . .
C C11 0.1337(9) 0.3827(6) 0.5943(6) 0.0264(17) Uani d . . . 1 . .
H H11 0.0846 0.4403 0.6227 0.032 Uiso calc U . R 1 . .
C C12 -0.1087(11) 0.0584(7) 0.7273(7) 0.036(2) Uani d . . . 1 . .
H H12A -0.0986 -0.0185 0.7317 0.055 Uiso calc U . R 1 . .
H H12B -0.0741 0.0916 0.6584 0.055 Uiso calc U . R 1 . .
H H12C -0.2159 0.078 0.7449 0.055 Uiso calc U . R 1 . .
C C13 -0.2274(9) 0.1185(7) 0.9464(6) 0.0303(18) Uani d . . . 1 . .
H H13A -0.2892 0.1663 0.903 0.045 Uiso calc U . R 1 . .
H H13B -0.2327 0.1421 1.0123 0.045 Uiso calc U . R 1 . .
H H13C -0.2667 0.0467 0.955 0.045 Uiso calc U . R 1 . .
C C14 0.0695(10) 0.1664(6) 1.0486(6) 0.0281(17) Uani d . . . 1 . .
H H14A 0.1105 0.1056 1.091 0.042 Uiso calc U . R 1 . .
H H14B -0.0348 0.1826 1.0769 0.042 Uiso calc U . R 1 . .
H H14C 0.1339 0.2277 1.0461 0.042 Uiso calc U . R 1 . .
C C15 0.3679(10) 0.1338(7) 0.8946(7) 0.0340(19) Uani d . . . 1 . .
H H15A 0.4125 0.0625 0.9063 0.051 Uiso calc U . R 1 . .
H H15B 0.3713 0.1682 0.9542 0.051 Uiso calc U . R 1 . .
H H15C 0.4263 0.175 0.8362 0.051 Uiso calc U . R 1 . .
C C16 -0.1302(9) 0.3504(6) 0.7759(6) 0.0242(16) Uani d . . . 1 . .
C C17 -0.2533(9) 0.3262(7) 0.7308(6) 0.0313(18) Uani d . . . 1 . .
H H17 -0.2563 0.2589 0.7099 0.038 Uiso calc U . R 1 . .
C C18 -0.3742(10) 0.3980(8) 0.7149(7) 0.039(2) Uani d . . . 1 . .
C C19 -0.3668(12) 0.4961(7) 0.7485(7) 0.045(3) Uani d . . . 1 . .
H H19 -0.4497 0.545 0.7409 0.054 Uiso calc U . R 1 . .
C C20 -0.2476(11) 0.5232(7) 0.7908(7) 0.038(2) Uani d . . . 1 . .
H H20 -0.2467 0.5904 0.8121 0.046 Uiso calc U . R 1 . .
C C21 -0.1242(10) 0.4526(6) 0.8035(6) 0.0300(19) Uani d . . . 1 . .
C C22 0.0134(10) 0.4764(6) 0.8429(6) 0.0303(18) Uani d . . . 1 . .
C C23 0.0479(13) 0.5728(7) 0.8717(8) 0.049(3) Uani d . . . 1 . .
H H23 -0.0233 0.6302 0.8651 0.059 Uiso calc U . R 1 . .
C C24 0.1823(14) 0.5853(8) 0.9089(8) 0.053(3) Uani d . . . 1 . .
H H24 0.2047 0.6505 0.9288 0.063 Uiso calc U . R 1 . .
C C25 0.2832(13) 0.5023(8) 0.9170(7) 0.045(2) Uani d . . . 1 . .
H H25 0.3769 0.509 0.9432 0.054 Uiso calc U . R 1 . .
C C26 0.2494(10) 0.4090(7) 0.8872(6) 0.0321(19) Uani d . . . 1 . .
H H26 0.3215 0.3521 0.8928 0.039 Uiso calc U . R 1 . .
C C27 -0.5025(12) 0.3737(10) 0.6639(9) 0.056(3) Uani d . . . 1 . .
H H27A -0.5986 0.3845 0.7061 0.085 Uiso calc U . R 1 . .
H H27B -0.4939 0.2999 0.6523 0.085 Uiso calc U . R 1 . .
H H27C -0.5012 0.4203 0.5992 0.085 Uiso calc U . R 1 . .
C C28 0.2318(12) 0.7789(10) 0.6052(10) 0.037(3) Uani d . P . 0.75 . .
H H28 0.2947 0.785 0.6607 0.044 Uiso calc U P R 0.75 . .
Cl Cl1 0.2588(5) 0.6515(3) 0.5769(3) 0.0651(11) Uani d . P . 0.75 . .
Cl Cl2 0.0411(4) 0.8013(4) 0.6512(4) 0.0707(12) Uani d . P . 0.75 . .
Cl Cl3 0.2977(5) 0.8747(3) 0.5019(3) 0.0579(10) Uani d . P . 0.75 . .
F F1 0.4941(7) 0.7372(5) 0.7373(5) 0.0612(18) Uani d . . . 1 . .
F F2 0.7119(6) 0.7963(5) 0.7759(5) 0.0520(15) Uani d . . . 1 . .
F F3 0.5145(8) 0.7523(6) 0.8973(5) 0.0645(18) Uani d . . . 1 . .
F F4 0.5793(7) 0.9221(5) 0.8512(5) 0.0552(16) Uani d . . . 1 . .
F F5 0.3603(6) 0.8645(5) 0.8083(5) 0.0505(15) Uani d . . . 1 . .
F F6 0.5547(8) 0.9070(6) 0.6894(5) 0.0653(18) Uani d . . . 1 . .
Ir Ir1 0.05472(3) 0.25368(2) 0.80528(2) 0.01865(12) Uani d . . . 1 . .
N N1 0.1500(7) 0.2896(5) 0.6544(4) 0.0204(13) Uani d . . . 1 . .
N N2 0.1173(8) 0.3952(5) 0.8501(5) 0.0260(14) Uani d . . . 1 . .
P P1 0.5369(3) 0.83092(19) 0.79348(17) 0.0321(5) Uani d . . . 1 . .

loop_
_atom_site_aniso_label
_atom_site_aniso_U_11
_atom_site_aniso_U_22
_atom_site_aniso_U_33
_atom_site_aniso_U_12
_atom_site_aniso_U_13
_atom_site_aniso_U_23
C1 0.037(4) 0.013(3) 0.024(4) 0.013(3) 0.001(3) 0.000(3)
C2 0.032(4) 0.018(4) 0.022(4) 0.005(3) -0.005(3) -0.003(3)
C3 0.028(4) 0.013(3) 0.020(4) 0.002(3) 0.001(3) 0.004(3)
C4 0.030(4) 0.015(3) 0.021(4) 0.003(3) 0.000(3) 0.000(3)
C5 0.031(4) 0.015(3) 0.022(4) 0.005(3) 0.001(3) -0.002(3)
C6 0.045(5) 0.026(4) 0.027(4) 0.011(4) 0.006(4) -0.006(3)
C7 0.026(4) 0.023(4) 0.019(4) 0.003(3) 0.004(3) -0.004(3)
C8 0.043(5) 0.031(5) 0.024(4) 0.002(4) 0.006(4) -0.009(3)
C9 0.056(6) 0.042(5) 0.017(4) 0.001(4) 0.008(4) 0.000(4)
C10 0.046(5) 0.032(5) 0.024(4) 0.005(4) 0.003(4) 0.003(4)
C11 0.031(4) 0.024(4) 0.023(4) 0.002(3) 0.001(3) -0.003(3)
C12 0.051(6) 0.030(5) 0.032(5) 0.005(4) -0.015(4) -0.009(4)
C13 0.028(4) 0.024(4) 0.035(4) -0.001(3) 0.006(3) 0.000(3)
C14 0.039(5) 0.025(4) 0.021(4) 0.003(3) -0.004(3) -0.005(3)
C15 0.031(4) 0.032(5) 0.036(5) 0.005(4) 0.000(4) -0.002(4)
C16 0.030(4) 0.018(4) 0.020(4) 0.004(3) 0.008(3) 0.001(3)
C17 0.028(4) 0.030(4) 0.030(4) 0.005(3) 0.003(3) 0.005(3)
C18 0.025(4) 0.052(6) 0.032(5) 0.008(4) 0.002(4) 0.015(4)
C19 0.048(6) 0.034(5) 0.039(5) 0.023(4) 0.019(4) 0.014(4)
C20 0.043(5) 0.024(4) 0.043(5) 0.014(4) 0.006(4) 0.002(4)
C21 0.038(5) 0.020(4) 0.025(4) 0.010(3) 0.015(3) 0.002(3)
C22 0.040(5) 0.026(4) 0.022(4) 0.005(4) 0.009(3) -0.003(3)
C23 0.070(7) 0.024(5) 0.049(6) 0.007(5) 0.016(5) -0.015(4)
C24 0.071(7) 0.037(6) 0.055(6) -0.012(5) 0.001(6) -0.026(5)
C25 0.059(6) 0.043(6) 0.039(5) -0.012(5) -0.006(5) -0.019(4)
C26 0.035(5) 0.032(5) 0.034(4) -0.005(4) -0.007(4) -0.015(4)
C27 0.040(6) 0.073(8) 0.055(7) 0.004(5) -0.014(5) -0.003(6)
C28 0.024(5) 0.047(7) 0.052(7) 0.020(5) -0.024(5) -0.038(6)
Cl1 0.064(2) 0.049(2) 0.091(3) 0.0068(18) 0.004(2) -0.050(2)
Cl2 0.0395(19) 0.082(3) 0.099(3) 0.0273(19) -0.0090(19) -0.046(3)
Cl3 0.073(2) 0.061(2) 0.0486(19) 0.0130(19) -0.0339(18) -0.0189(17)
F1 0.051(3) 0.070(4) 0.080(5) 0.017(3) -0.027(3) -0.054(4)
F2 0.031(3) 0.058(4) 0.074(4) 0.015(3) -0.011(3) -0.034(3)
F3 0.076(5) 0.064(4) 0.051(4) -0.005(4) -0.011(3) 0.005(3)
F4 0.057(4) 0.052(4) 0.068(4) 0.012(3) -0.019(3) -0.039(3)
F5 0.032(3) 0.068(4) 0.056(4) 0.016(3) -0.006(3) -0.030(3)
F6 0.074(4) 0.077(5) 0.040(3) 0.013(4) -0.007(3) 0.005(3)
Ir1 0.02324(17) 0.01474(16) 0.01652(16) 0.00461(11) 0.00148(11) -0.00201(10)
N1 0.025(3) 0.019(3) 0.016(3) 0.001(2) 0.001(2) -0.002(2)
N2 0.036(4) 0.020(3) 0.020(3) 0.002(3) 0.006(3) -0.003(3)
P1 0.0313(11) 0.0388(13) 0.0306(11) 0.0089(9) -0.0076(9) -0.0183(10)

loop_
_atom_type_symbol
_atom_type_description
_atom_type_scat_dispersion_real
_atom_type_scat_dispersion_imag
_atom_type_scat_source
C C 0.0033 0.0016 'International Tables Vol C Tables 4.2.6.8 and 6.1.1.4'
H H 0.0000 0.0000 'International Tables Vol C Tables 4.2.6.8 and 6.1.1.4'
N N 0.0061 0.0033 'International Tables Vol C Tables 4.2.6.8 and 6.1.1.4'
F F 0.0171 0.0103 'International Tables Vol C Tables 4.2.6.8 and 6.1.1.4'
P P 0.1023 0.0942 'International Tables Vol C Tables 4.2.6.8 and 6.1.1.4'
Ir Ir -1.4442 7.9887 'International Tables Vol C Tables 4.2.6.8 and 6.1.1.4'
Cl Cl 0.1484 0.1585 'International Tables Vol C Tables 4.2.6.8 and 6.1.1.4'

loop_
_geom_angle_atom_site_label_1
_geom_angle_atom_site_label_2
_geom_angle_atom_site_label_3
_geom_angle_site_symmetry_1
_geom_angle_site_symmetry_3
_geom_angle
_geom_angle_publ_flag
C5 C1 C2 . . 110.4(7) ?
C5 C1 C6 . . 125.4(8) ?
C2 C1 C6 . . 123.2(7) ?
C5 C1 Ir1 . . 74.5(4) ?
C2 C1 Ir1 . . 71.1(4) ?
C6 C1 Ir1 . . 112.1(5) ?
C1 C2 C3 . . 107.1(7) ?
C1 C2 C12 . . 126.0(7) ?
C3 C2 C12 . . 126.6(7) ?
C1 C2 Ir1 . . 69.3(4) ?
C3 C2 Ir1 . . 72.4(4) ?
C12 C2 Ir1 . . 128.5(6) ?
C4 C3 C2 . . 107.7(6) ?
C4 C3 C13 . . 126.5(7) ?
C2 C3 C13 . . 125.8(7) ?
C4 C3 Ir1 . . 71.0(4) ?
C2 C3 Ir1 . . 68.7(4) ?
C13 C3 Ir1 . . 126.5(5) ?
C3 C4 C5 . . 108.7(6) ?
C3 C4 C14 . . 126.7(7) ?
C5 C4 C14 . . 124.4(7) ?
C3 C4 Ir1 . . 70.5(4) ?
C5 C4 Ir1 . . 71.2(4) ?
C14 C4 Ir1 . . 127.5(5) ?
C1 C5 C4 . . 105.9(7) ?
C1 C5 C15 . . 127.4(7) ?
C4 C5 C15 . . 126.7(7) ?
C1 C5 Ir1 . . 67.1(4) ?
C4 C5 Ir1 . . 70.0(4) ?
C15 C5 Ir1 . . 129.0(6) ?
C1 C6 C7 . . 111.6(6) ?
C1 C6 H6A . . 109.3 ?
C7 C6 H6A . . 109.3 ?
C1 C6 H6B . . 109.3 ?
C7 C6 H6B . . 109.3 ?
H6A C6 H6B . . 108.0 ?
N1 C7 C8 . . 120.9(7) ?
N1 C7 C6 . . 118.4(6) ?
C8 C7 C6 . . 120.6(7) ?
C9 C8 C7 . . 119.3(8) ?
C9 C8 H8 . . 120.4 ?
C7 C8 H8 . . 120.4 ?
C8 C9 C10 . . 119.9(8) ?
C8 C9 H9 . . 120.0 ?
C10 C9 H9 . . 120.0 ?
C11 C10 C9 . . 118.8(8) ?
C11 C10 H10 . . 120.6 ?
C9 C10 H10 . . 120.6 ?
N1 C11 C10 . . 121.9(7) ?
N1 C11 H11 . . 119.0 ?
C10 C11 H11 . . 119.0 ?
C2 C12 H12A . . 109.5 ?
C2 C12 H12B . . 109.5 ?
H12A C12 H12B . . 109.5 ?
C2 C12 H12C . . 109.5 ?
H12A C12 H12C . . 109.5 ?
H12B C12 H12C . . 109.5 ?
C3 C13 H13A . . 109.5 ?
C3 C13 H13B . . 109.5 ?
H13A C13 H13B . . 109.5 ?
C3 C13 H13C . . 109.5 ?
H13A C13 H13C . . 109.5 ?
H13B C13 H13C . . 109.5 ?
C4 C14 H14A . . 109.5 ?
C4 C14 H14B . . 109.5 ?
H14A C14 H14B . . 109.5 ?
C4 C14 H14C . . 109.5 ?
H14A C14 H14C . . 109.5 ?
H14B C14 H14C . . 109.5 ?
C5 C15 H15A . . 109.5 ?
C5 C15 H15B . . 109.5 ?
H15A C15 H15B . . 109.5 ?
C5 C15 H15C . . 109.5 ?
H15A C15 H15C . . 109.5 ?
H15B C15 H15C . . 109.5 ?
C17 C16 C21 . . 118.7(7) ?
C17 C16 Ir1 . . 126.4(6) ?
C21 C16 Ir1 . . 114.9(6) ?
C16 C17 C18 . . 121.7(9) ?
C16 C17 H17 . . 119.1 ?
C18 C17 H17 . . 119.1 ?
C17 C18 C19 . . 117.4(9) ?
C17 C18 C27 . . 121.7(10) ?
C19 C18 C27 . . 120.9(9) ?
C20 C19 C18 . . 122.5(8) ?
C20 C19 H19 . . 118.8 ?
C18 C19 H19 . . 118.8 ?
C19 C20 C21 . . 120.1(9) ?
C19 C20 H20 . . 120.0 ?
C21 C20 H20 . . 120.0 ?
C20 C21 C16 . . 119.5(9) ?
C20 C21 C22 . . 124.4(8) ?
C16 C21 C22 . . 116.2(7) ?
N2 C22 C23 . . 119.2(9) ?
N2 C22 C21 . . 114.2(7) ?
C23 C22 C21 . . 126.5(8) ?
C24 C23 C22 . . 121.1(10) ?
C24 C23 H23 . . 119.5 ?
C22 C23 H23 . . 119.5 ?
C25 C24 C23 . . 118.5(9) ?
C25 C24 H24 . . 120.7 ?
C23 C24 H24 . . 120.7 ?
C24 C25 C26 . . 119.9(10) ?
C24 C25 H25 . . 120.0 ?
C26 C25 H25 . . 120.0 ?
N2 C26 C25 . . 122.4(9) ?
N2 C26 H26 . . 118.8 ?
C25 C26 H26 . . 118.8 ?
C18 C27 H27A . . 109.5 ?
C18 C27 H27B . . 109.5 ?
H27A C27 H27B . . 109.5 ?
C18 C27 H27C . . 109.5 ?
H27A C27 H27C . . 109.5 ?
H27B C27 H27C . . 109.5 ?
Cl1 C28 Cl2 . . 110.8(7) ?
Cl1 C28 Cl3 . . 111.9(7) ?
Cl2 C28 Cl3 . . 112.4(7) ?
Cl1 C28 H28 . . 107.1 ?
Cl2 C28 H28 . . 107.1 ?
Cl3 C28 H28 . . 107.1 ?
C16 Ir1 N1 . . 90.4(3) ?
C16 Ir1 N2 . . 78.3(3) ?
N1 Ir1 N2 . . 96.1(2) ?
C16 Ir1 C1 . . 142.3(3) ?
N1 Ir1 C1 . . 81.2(3) ?
N2 Ir1 C1 . . 138.9(3) ?
C16 Ir1 C2 . . 106.5(3) ?
N1 Ir1 C2 . . 97.2(3) ?
N2 Ir1 C2 . . 165.8(3) ?
C1 Ir1 C2 . . 39.6(3) ?
C16 Ir1 C3 . . 99.1(3) ?
N1 Ir1 C3 . . 136.0(3) ?
N2 Ir1 C3 . . 127.8(3) ?
C1 Ir1 C3 . . 65.2(3) ?
C2 Ir1 C3 . . 38.9(3) ?
C16 Ir1 C4 . . 124.5(3) ?
N1 Ir1 C4 . . 143.4(3) ?
N2 Ir1 C4 . . 101.1(3) ?
C1 Ir1 C4 . . 64.6(3) ?
C2 Ir1 C4 . . 65.0(3) ?
C3 Ir1 C4 . . 38.4(3) ?
C16 Ir1 C5 . . 162.9(3) ?
N1 Ir1 C5 . . 105.3(3) ?
N2 Ir1 C5 . . 106.1(3) ?
C1 Ir1 C5 . . 38.3(3) ?
C2 Ir1 C5 . . 65.4(3) ?
C3 Ir1 C5 . . 65.0(3) ?
C4 Ir1 C5 . . 38.8(3) ?
C11 N1 C7 . . 119.1(6) ?
C11 N1 Ir1 . . 125.4(5) ?
C7 N1 Ir1 . . 115.2(5) ?
C26 N2 C22 . . 118.9(7) ?
C26 N2 Ir1 . . 124.8(6) ?
C22 N2 Ir1 . . 116.4(6) ?
F6 P1 F4 . . 91.5(4) ?
F6 P1 F2 . . 90.3(4) ?
F4 P1 F2 . . 90.6(3) ?
F6 P1 F1 . . 89.6(4) ?
F4 P1 F1 . . 178.8(4) ?
F2 P1 F1 . . 89.3(3) ?
F6 P1 F3 . . 178.1(4) ?
F4 P1 F3 . . 90.0(4) ?
F2 P1 F3 . . 90.8(4) ?
F1 P1 F3 . . 88.8(4) ?
F6 P1 F5 . . 88.9(4) ?
F4 P1 F5 . . 90.9(3) ?
F2 P1 F5 . . 178.4(3) ?
F1 P1 F5 . . 89.3(3) ?
F3 P1 F5 . . 90.0(4) ?

loop_
_geom_bond_atom_site_label_1
_geom_bond_atom_site_label_2
_geom_bond_site_symmetry_2
_geom_bond_distance
_geom_bond_publ_flag
C1 C5 . 1.432(11) ?
C1 C2 . 1.449(11) ?
C1 C6 . 1.514(11) ?
C1 Ir1 . 2.127(7) ?
C2 C3 . 1.450(10) ?
C2 C12 . 1.501(11) ?
C2 Ir1 . 2.151(8) ?
C3 C4 . 1.451(11) ?
C3 C13 . 1.492(10) ?
C3 Ir1 . 2.201(7) ?
C4 C5 . 1.473(10) ?
C4 C14 . 1.485(10) ?
C4 Ir1 . 2.207(7) ?
C5 C15 . 1.497(12) ?
C5 Ir1 . 2.224(7) ?
C6 C7 . 1.522(11) ?
C6 H6A . 0.99 ?
C6 H6B . 0.99 ?
C7 N1 . 1.358(10) ?
C7 C8 . 1.386(11) ?
C8 C9 . 1.373(13) ?
C8 H8 . 0.95 ?
C9 C10 . 1.378(13) ?
C9 H9 . 0.95 ?
C10 C11 . 1.376(11) ?
C10 H10 . 0.95 ?
C11 N1 . 1.350(10) ?
C11 H11 . 0.95 ?
C12 H12A . 0.98 ?
C12 H12B . 0.98 ?
C12 H12C . 0.98 ?
C13 H13A . 0.98 ?
C13 H13B . 0.98 ?
C13 H13C . 0.98 ?
C14 H14A . 0.98 ?
C14 H14B . 0.98 ?
C14 H14C . 0.98 ?
C15 H15A . 0.98 ?
C15 H15B . 0.98 ?
C15 H15C . 0.98 ?
C16 C17 . 1.376(12) ?
C16 C21 . 1.420(11) ?
C16 Ir1 . 2.053(8) ?
C17 C18 . 1.398(12) ?
C17 H17 . 0.95 ?
C18 C19 . 1.407(15) ?
C18 C27 . 1.462(14) ?
C19 C20 . 1.337(15) ?
C19 H19 . 0.95 ?
C20 C21 . 1.399(12) ?
C20 H20 . 0.95 ?
C21 C22 . 1.444(13) ?
C22 N2 . 1.360(11) ?
C22 C23 . 1.405(13) ?
C23 C24 . 1.368(16) ?
C23 H23 . 0.95 ?
C24 C25 . 1.361(16) ?
C24 H24 . 0.95 ?
C25 C26 . 1.372(12) ?
C25 H25 . 0.95 ?
C26 N2 . 1.352(11) ?
C26 H26 . 0.95 ?
C27 H27A . 0.98 ?
C27 H27B . 0.98 ?
C27 H27C . 0.98 ?
C28 Cl1 . 1.734(12) ?
C28 Cl2 . 1.750(11) ?
C28 Cl3 . 1.769(15) ?
C28 H28 . 1.0 ?
F1 P1 . 1.595(6) ?
F2 P1 . 1.590(6) ?
F3 P1 . 1.594(7) ?
F4 P1 . 1.580(6) ?
F5 P1 . 1.597(6) ?
F6 P1 . 1.579(7) ?
Ir1 N1 . 2.099(6) ?
Ir1 N2 . 2.110(7) ?

loop_
_geom_hbond_atom_site_label_D
_geom_hbond_atom_site_label_H
_geom_hbond_atom_site_label_A
_geom_hbond_site_symmetry_A
_geom_hbond_distance_DH
_geom_hbond_distance_HA
_geom_hbond_distance_DA
_geom_hbond_angle_DHA
_geom_hbond_publ_flag
C28 H28 F1 . 1.00 2.17 3.076(12) 149.6 ?
C28 H28 F5 . 1.00 2.51 3.436(12) 153.6 ?

loop_
_geom_torsion_atom_site_label_1
_geom_torsion_atom_site_label_2
_geom_torsion_atom_site_label_3
_geom_torsion_atom_site_label_4
_geom_torsion_site_symmetry_1
_geom_torsion_site_symmetry_2
_geom_torsion_site_symmetry_3
_geom_torsion_site_symmetry_4
_geom_torsion
_geom_torsion_publ_flag
C5 C1 C2 C3 . . . . 1.6(8) ?
C6 C1 C2 C3 . . . . -167.5(7) ?
Ir1 C1 C2 C3 . . . . -63.0(5) ?
C5 C1 C2 C12 . . . . -172.2(7) ?
C6 C1 C2 C12 . . . . 18.7(12) ?
Ir1 C1 C2 C12 . . . . 123.2(8) ?
C5 C1 C2 Ir1 . . . . 64.6(5) ?
C6 C1 C2 Ir1 . . . . -104.5(7) ?
C1 C2 C3 C4 . . . . 0.4(8) ?
C12 C2 C3 C4 . . . . 174.1(7) ?
Ir1 C2 C3 C4 . . . . -60.6(5) ?
C1 C2 C3 C13 . . . . -178.6(7) ?
C12 C2 C3 C13 . . . . -4.9(12) ?
Ir1 C2 C3 C13 . . . . 120.4(7) ?
C1 C2 C3 Ir1 . . . . 61.0(5) ?
C12 C2 C3 Ir1 . . . . -125.3(8) ?
C2 C3 C4 C5 . . . . -2.2(8) ?
C13 C3 C4 C5 . . . . 176.8(7) ?
Ir1 C3 C4 C5 . . . . -61.3(5) ?
C2 C3 C4 C14 . . . . -178.1(7) ?
C13 C3 C4 C14 . . . . 0.9(12) ?
Ir1 C3 C4 C14 . . . . 122.8(8) ?
C2 C3 C4 Ir1 . . . . 59.1(5) ?
C13 C3 C4 Ir1 . . . . -121.9(7) ?
C2 C1 C5 C4 . . . . -2.9(8) ?
C6 C1 C5 C4 . . . . 165.9(7) ?
Ir1 C1 C5 C4 . . . . 59.6(5) ?
C2 C1 C5 C15 . . . . 175.0(7) ?
C6 C1 C5 C15 . . . . -16.2(12) ?
Ir1 C1 C5 C15 . . . . -122.6(8) ?
C2 C1 C5 Ir1 . . . . -62.5(5) ?
C6 C1 C5 Ir1 . . . . 106.3(7) ?
C3 C4 C5 C1 . . . . 3.1(8) ?
C14 C4 C5 C1 . . . . 179.2(7) ?
Ir1 C4 C5 C1 . . . . -57.7(5) ?
C3 C4 C5 C15 . . . . -174.8(7) ?
C14 C4 C5 C15 . . . . 1.3(12) ?
Ir1 C4 C5 C15 . . . . 124.4(8) ?
C3 C4 C5 Ir1 . . . . 60.9(5) ?
C14 C4 C5 Ir1 . . . . -123.1(7) ?
C5 C1 C6 C7 . . . . -98.1(9) ?
C2 C1 C6 C7 . . . . 69.3(10) ?
Ir1 C1 C6 C7 . . . . -11.9(9) ?
C1 C6 C7 N1 . . . . 13.6(11) ?
C1 C6 C7 C8 . . . . -168.1(8) ?
N1 C7 C8 C9 . . . . 1.0(13) ?
C6 C7 C8 C9 . . . . -177.3(9) ?
C7 C8 C9 C10 . . . . -0.1(15) ?
C8 C9 C10 C11 . . . . -0.2(15) ?
C9 C10 C11 N1 . . . . -0.3(14) ?
C21 C16 C17 C18 . . . . -2.2(12) ?
Ir1 C16 C17 C18 . . . . 179.6(6) ?
C16 C17 C18 C19 . . . . -1.1(12) ?
C16 C17 C18 C27 . . . . 177.9(8) ?
C17 C18 C19 C20 . . . . 2.5(13) ?
C27 C18 C19 C20 . . . . -176.5(9) ?
C18 C19 C20 C21 . . . . -0.4(14) ?
C19 C20 C21 C16 . . . . -3.1(12) ?
C19 C20 C21 C22 . . . . 176.3(8) ?
C17 C16 C21 C20 . . . . 4.3(11) ?
Ir1 C16 C21 C20 . . . . -177.2(6) ?
C17 C16 C21 C22 . . . . -175.1(7) ?
Ir1 C16 C21 C22 . . . . 3.3(9) ?
C20 C21 C22 N2 . . . . 179.1(7) ?
C16 C21 C22 N2 . . . . -1.5(10) ?
C20 C21 C22 C23 . . . . -1.9(13) ?
C16 C21 C22 C23 . . . . 177.5(8) ?
N2 C22 C23 C24 . . . . -1.6(14) ?
C21 C22 C23 C24 . . . . 179.4(9) ?
C22 C23 C24 C25 . . . . 0.5(16) ?
C23 C24 C25 C26 . . . . 0.5(16) ?
C24 C25 C26 N2 . . . . -0.5(15) ?
C10 C11 N1 C7 . . . . 1.2(12) ?
C10 C11 N1 Ir1 . . . . -173.0(6) ?
C8 C7 N1 C11 . . . . -1.5(12) ?
C6 C7 N1 C11 . . . . 176.8(7) ?
C8 C7 N1 Ir1 . . . . 173.3(6) ?
C6 C7 N1 Ir1 . . . . -8.4(9) ?
C25 C26 N2 C22 . . . . -0.7(12) ?
C25 C26 N2 Ir1 . . . . -178.8(7) ?
C23 C22 N2 C26 . . . . 1.7(11) ?
C21 C22 N2 C26 . . . . -179.3(7) ?
C23 C22 N2 Ir1 . . . . 179.9(6) ?
C21 C22 N2 Ir1 . . . . -1.0(8) ?
